data_2207513
loop_
_publ_author_name
'Tai-Hsiang Huang'
'Wha-Tzong Whang'
'Yuh-Sheng Wen'
'Jiann T. Lin'

_publ_section_title 2,8-Bis(3-phenylquinoxalin-2-yl)-5\l^6^-dibenzo[<i>b</i>,<i>d</i>]thiophene-5,5-dione
_journal_coeditor_code CV6605
_journal_issue 12
_journal_name_full 'Acta Crystallographica Section E'
_journal_page_first o4126
_journal_page_last o4127
_journal_paper_doi 10.1107/S1600536805037116
_journal_volume 61
_journal_year 2005
_chemical_formula_iupac 'C40 H24 N4 O2 S'
_chemical_formula_moiety 'C40 H24 N4 O2 S'
_chemical_formula_sum 'C40 H24 N4 O2 S'
_chemical_formula_weight 624.69
_chemical_name_systematic
;
2,8-Bis(3-phenylquinoxalin-2-yl)-5\l^6^-dibenzo[b,d]thiophene-5,5-dione
;
_space_group_IT_number 2
_symmetry_cell_setting triclinic
_symmetry_space_group_name_Hall '-P 1'
_symmetry_space_group_name_H-M 'P -1'
_atom_sites_solution_hydrogens geom
_atom_sites_solution_primary direct
_atom_sites_solution_secondary difmap
_audit_creation_method SHELXL-97
_cell_angle_alpha 107.719(2)
_cell_angle_beta 103.656(2)
_cell_angle_gamma 108.751(2)
_cell_formula_units_Z 2
_cell_length_a 10.7261(3)
_cell_length_b 12.0606(4)
_cell_length_c 13.4213(4)
_cell_measurement_reflns_used 2322
_cell_measurement_temperature 100.00(10)
_cell_measurement_theta_max 27.79
_cell_measurement_theta_min 2.81
_cell_volume 1454.81(9)
_computing_cell_refinement SMART
_computing_data_collection 'SMART (Bruker, 2001)'
_computing_data_reduction 'SAINT (Bruker, 2001)'
_computing_molecular_graphics 'ORTEP-3 for Windows (Farrugia, 1997)'
_computing_publication_material 'WinGX (Farrugia, 1999)'
_computing_structure_refinement 'SHELXL97 (Sheldrick, 1997)'
_computing_structure_solution 'SHELXS97 (Sheldrick, 1997)'
_diffrn_ambient_temperature 100.00(10)
_diffrn_measured_fraction_theta_full 0.996
_diffrn_measured_fraction_theta_max 0.996
_diffrn_measurement_device_type 'Bruker SMART CCD area-detector'
_diffrn_measurement_method '\f and \w'
_diffrn_radiation_monochromator graphite
_diffrn_radiation_source 'fine-focus sealed tube'
_diffrn_radiation_type MoK\a
_diffrn_radiation_wavelength 0.71073
_diffrn_reflns_av_R_equivalents 0.0424
_diffrn_reflns_av_sigmaI/netI 0.0917
_diffrn_reflns_limit_h_max 12
_diffrn_reflns_limit_h_min -12
_diffrn_reflns_limit_k_max 13
_diffrn_reflns_limit_k_min -14
_diffrn_reflns_limit_l_max 14
_diffrn_reflns_limit_l_min -15
_diffrn_reflns_number 10660
_diffrn_reflns_theta_full 25.03
_diffrn_reflns_theta_max 25.03
_diffrn_reflns_theta_min 1.71
_diffrn_standards_number 0
_exptl_absorpt_coefficient_mu 0.158
_exptl_absorpt_correction_T_max 0.9803
_exptl_absorpt_correction_T_min 0.8731
_exptl_absorpt_correction_type multi-scan
_exptl_absorpt_process_details '(SADABS; Bruker, 2001)'
_exptl_crystal_colour colourless
_exptl_crystal_density_diffrn 1.426
_exptl_crystal_density_meas 1.426
_exptl_crystal_density_method 'not measured'
_exptl_crystal_description prism
_exptl_crystal_F_000 648
_exptl_crystal_size_max 0.16
_exptl_crystal_size_mid 0.15
_exptl_crystal_size_min 0.14
_refine_diff_density_max 0.309
_refine_diff_density_min -0.376
_refine_ls_extinction_coef 0.0012(4)
_refine_ls_extinction_expression Fc^*^=kFc[1+0.001xFc^2^\l^3^/sin(2\q)]^-1/4^
_refine_ls_extinction_method SHELXL97
_refine_ls_goodness_of_fit_ref 0.817
_refine_ls_hydrogen_treatment constr
_refine_ls_matrix_type full
_refine_ls_number_parameters 425
_refine_ls_number_reflns 5107
_refine_ls_number_restraints 0
_refine_ls_restrained_S_all 0.817
_refine_ls_R_factor_all 0.0627
_refine_ls_R_factor_gt 0.0372
_refine_ls_shift/su_max 0.001
_refine_ls_shift/su_mean 0.000
_refine_ls_structure_factor_coef Fsqd
_refine_ls_weighting_details 'calc w=1/[\s^2^(Fo^2^)+(0.0197P)^2^] where P=(Fo^2^+2Fc^2^)/3'
_refine_ls_weighting_scheme calc
_refine_ls_wR_factor_gt 0.0629
_refine_ls_wR_factor_ref 0.0660
_reflns_number_gt 3245
_reflns_number_total 5107
_reflns_threshold_expression I>2\s(I)
_cod_data_source_file cv6605.cif
_cod_data_source_block I
_cod_depositor_comments
;
The following automatic conversions were performed:
'_symmetry_cell_setting' value 'Triclinic' changed to 'triclinic'
according to '/home/saulius/struct/CIF-dictionaries/cif_core.dic'
dictionary named 'cif_core.dic' version 2.4.1 from 2010-06-29.

Automatic conversion script
Id: cif_fix_enum 1527 2010-12-29 10:47:43Z saulius 

The following automatic conversions were performed:

'_symmetry_cell_setting' value 'Triclinic' changed to 'triclinic'
according to /home/saulius/struct/CIF-dictionaries/cif_core.dic
dictionary named 'cif_core.dic' version 2.4.1 from 2010-06-29.

Automatic conversion script
Id: cif_fix_values 1715 2011-07-08 13:25:40Z adriana 
;
_cod_original_cell_volume 1454.81(8)
_cod_database_code 2207513
_cod_database_fobs_code 2207513

loop_
_symmetry_equiv_pos_as_xyz
'x, y, z'
'-x, -y, -z'

loop_
_atom_site_label
_atom_site_fract_x
_atom_site_fract_y
_atom_site_fract_z
_atom_site_U_iso_or_equiv
_atom_site_adp_type
_atom_site_calc_flag
_atom_site_refinement_flags
_atom_site_occupancy
_atom_site_type_symbol
S 0.65043(5) 0.27357(5) 0.12649(4) 0.01926(14) Uani d . 1 S
O1 0.76356(12) 0.24307(12) 0.17244(10) 0.0241(4) Uani d . 1 O
O2 0.68013(13) 0.40782(12) 0.16261(10) 0.0253(4) Uani d . 1 O
N15 -0.10700(16) -0.13455(15) 0.16983(13) 0.0203(4) Uani d . 1 N
N20 0.03999(16) -0.17217(15) 0.02488(13) 0.0202(4) Uani d . 1 N
N31 0.27533(15) -0.04102(15) -0.56219(13) 0.0193(4) Uani d . 1 N
N36 0.27356(16) -0.14886(15) -0.40301(13) 0.0198(4) Uani d . 1 N
C1 0.49144(19) 0.18760(17) 0.13926(15) 0.0158(5) Uani d . 1 C
C2 0.4673(2) 0.19486(18) 0.23710(16) 0.0196(5) Uani d . 1 C
H2 0.5388 0.2501 0.3071 0.023 Uiso calc R 1 H
C3 0.33453(19) 0.11822(18) 0.22892(16) 0.0176(5) Uani d . 1 C
H3 0.3167 0.1226 0.2942 0.021 Uiso calc R 1 H
C4 0.22654(19) 0.03402(18) 0.12383(15) 0.0161(5) Uani d . 1 C
C5 0.25356(19) 0.02761(18) 0.02635(16) 0.0167(5) Uani d . 1 C
H5 0.1826 -0.0284 -0.0437 0.020 Uiso calc R 1 H
C6 0.38588(19) 0.10446(18) 0.03327(15) 0.0159(5) Uani d . 1 C
C7 0.57698(19) 0.19306(18) -0.02262(15) 0.0166(5) Uani d . 1 C
C8 0.6462(2) 0.20939(18) -0.09500(15) 0.0194(5) Uani d . 1 C
H8 0.7415 0.2653 -0.0682 0.023 Uiso calc R 1 H
C9 0.56781(19) 0.13899(18) -0.20963(15) 0.0188(5) Uani d . 1 C
H9 0.6111 0.1495 -0.2606 0.023 Uiso calc R 1 H
C10 0.42590(19) 0.05305(18) -0.24989(15) 0.0166(5) Uani d . 1 C
C11 0.3600(2) 0.03607(17) -0.17472(15) 0.0175(5) Uani d . 1 C
H11 0.2660 -0.0229 -0.2010 0.021 Uiso calc R 1 H
C12 0.43587(19) 0.10797(18) -0.05996(15) 0.0159(5) Uani d . 1 C
C13 0.08693(19) -0.06046(18) 0.10997(15) 0.0160(5) Uani d . 1 C
C14 0.0091(2) -0.03983(18) 0.18279(15) 0.0177(5) Uani d . 1 C
C16 -0.2768(2) -0.3543(2) 0.06555(17) 0.0255(5) Uani d . 1 C
H16 -0.3252 -0.3442 0.1143 0.031 Uiso calc R 1 H
C17 -0.3249(2) -0.4702(2) -0.02315(16) 0.0261(5) Uani d . 1 C
H17 -0.4062 -0.5386 -0.0342 0.031 Uiso calc R 1 H
C18 -0.2533(2) -0.4876(2) -0.09801(16) 0.0264(5) Uani d . 1 C
H18 -0.2880 -0.5667 -0.1585 0.032 Uiso calc R 1 H
C19 -0.1342(2) -0.38923(19) -0.08193(16) 0.0240(5) Uani d . 1 C
H19 -0.0863 -0.4012 -0.1308 0.029 Uiso calc R 1 H
C21 -0.1550(2) -0.25146(19) 0.08262(16) 0.0192(5) Uani d . 1 C
C22 -0.0825(2) -0.26914(19) 0.00808(16) 0.0188(5) Uani d . 1 C
C23 0.05205(19) 0.08657(18) 0.27509(16) 0.0185(5) Uani d . 1 C
C24 0.04512(19) 0.0919(2) 0.37891(16) 0.0239(5) Uani d . 1 C
H24 0.0113 0.0164 0.3891 0.029 Uiso calc R 1 H
C25 0.0885(2) 0.2094(2) 0.46672(18) 0.0295(6) Uani d . 1 C
H25 0.0849 0.2127 0.5361 0.035 Uiso calc R 1 H
C26 0.1370(2) 0.3215(2) 0.45185(18) 0.0315(6) Uani d . 1 C
H26 0.1681 0.4003 0.5117 0.038 Uiso calc R 1 H
C27 0.1393(2) 0.3170(2) 0.34830(18) 0.0300(6) Uani d . 1 C
H27 0.1700 0.3925 0.3378 0.036 Uiso calc R 1 H
C28 0.09613(19) 0.20017(19) 0.26054(17) 0.0239(5) Uani d . 1 C
H28 0.0965 0.1974 0.1906 0.029 Uiso calc R 1 H
C29 0.34346(19) -0.02434(18) -0.37276(15) 0.0153(5) Uani d . 1 C
C30 0.34116(19) 0.03147(18) -0.45263(16) 0.0165(5) Uani d . 1 C
C32 0.12020(19) -0.25091(19) -0.71055(16) 0.0218(5) Uani d . 1 C
H32 0.1236 -0.2174 -0.7643 0.026 Uiso calc R 1 H
C33 0.0377(2) -0.3768(2) -0.74290(17) 0.0252(5) Uani d . 1 C
H33 -0.0176 -0.4284 -0.8186 0.030 Uiso calc R 1 H
C34 0.0342(2) -0.43102(19) -0.66333(17) 0.0251(5) Uani d . 1 C
H34 -0.0231 -0.5178 -0.6872 0.030 Uiso calc R 1 H
C35 0.11427(19) -0.35711(18) -0.55194(16) 0.0218(5) Uani d . 1 C
H35 0.1143 -0.3938 -0.5002 0.026 Uiso calc R 1 H
C37 0.20146(19) -0.16994(19) -0.59525(16) 0.0186(5) Uani d . 1 C
C38 0.19752(19) -0.22385(19) -0.51556(16) 0.0191(5) Uani d . 1 C
C39 0.40417(19) 0.17258(18) -0.41860(15) 0.0179(5) Uani d . 1 C
C40 0.3745(2) 0.25289(19) -0.33674(15) 0.0218(5) Uani d . 1 C
H40 0.3203 0.2184 -0.2997 0.026 Uiso calc R 1 H
C41 0.4253(2) 0.3833(2) -0.31057(16) 0.0249(5) Uani d . 1 C
H41 0.4044 0.4360 -0.2567 0.030 Uiso calc R 1 H
C42 0.5071(2) 0.4352(2) -0.36455(16) 0.0271(5) Uani d . 1 C
H42 0.5418 0.5230 -0.3464 0.032 Uiso calc R 1 H
C43 0.5377(2) 0.35760(19) -0.44530(16) 0.0238(5) Uani d . 1 C
H43 0.5928 0.3928 -0.4815 0.029 Uiso calc R 1 H
C44 0.48566(19) 0.22658(19) -0.47212(15) 0.0204(5) Uani d . 1 C
H44 0.5058 0.1743 -0.5269 0.024 Uiso calc R 1 H

loop_
_atom_site_aniso_label
_atom_site_aniso_U_11
_atom_site_aniso_U_22
_atom_site_aniso_U_33
_atom_site_aniso_U_12
_atom_site_aniso_U_13
_atom_site_aniso_U_23
S 0.0193(3) 0.0184(3) 0.0173(3) 0.0064(2) 0.0062(2) 0.0059(2)
O1 0.0152(7) 0.0297(9) 0.0241(8) 0.0104(7) 0.0016(6) 0.0104(7)
O2 0.0293(8) 0.0144(8) 0.0260(8) 0.0065(7) 0.0092(7) 0.0043(7)
N15 0.0212(10) 0.0200(10) 0.0198(10) 0.0085(9) 0.0083(8) 0.0083(8)
N20 0.0208(10) 0.0214(10) 0.0193(10) 0.0079(8) 0.0082(8) 0.0098(9)
N31 0.0196(10) 0.0195(10) 0.0199(10) 0.0097(8) 0.0091(8) 0.0066(8)
N36 0.0176(9) 0.0224(10) 0.0192(10) 0.0092(8) 0.0080(8) 0.0068(8)
C1 0.0155(11) 0.0165(11) 0.0174(11) 0.0089(9) 0.0063(9) 0.0072(9)
C2 0.0214(12) 0.0181(12) 0.0157(12) 0.0088(10) 0.0042(10) 0.0043(10)
C3 0.0208(12) 0.0196(12) 0.0161(11) 0.0113(10) 0.0090(9) 0.0075(10)
C4 0.0198(12) 0.0168(12) 0.0167(12) 0.0118(10) 0.0076(9) 0.0083(10)
C5 0.0169(11) 0.0156(11) 0.0163(11) 0.0077(10) 0.0033(9) 0.0062(9)
C6 0.0203(12) 0.0155(11) 0.0177(11) 0.0118(10) 0.0081(9) 0.0090(9)
C7 0.0186(12) 0.0163(11) 0.0172(11) 0.0098(10) 0.0070(10) 0.0072(9)
C8 0.0168(11) 0.0159(12) 0.0238(13) 0.0066(10) 0.0070(10) 0.0070(10)
C9 0.0233(12) 0.0211(12) 0.0179(12) 0.0117(10) 0.0114(10) 0.0103(10)
C10 0.0194(12) 0.0167(11) 0.0189(12) 0.0114(10) 0.0090(10) 0.0085(10)
C11 0.0172(11) 0.0150(11) 0.0213(12) 0.0078(9) 0.0078(10) 0.0073(10)
C12 0.0186(11) 0.0132(11) 0.0180(11) 0.0084(9) 0.0070(9) 0.0072(9)
C13 0.0202(12) 0.0165(12) 0.0140(11) 0.0096(10) 0.0057(9) 0.0081(10)
C14 0.0190(12) 0.0219(12) 0.0184(12) 0.0120(10) 0.0065(10) 0.0129(10)
C16 0.0219(12) 0.0322(14) 0.0275(13) 0.0112(11) 0.0141(10) 0.0151(12)
C17 0.0224(12) 0.0243(13) 0.0277(13) 0.0046(10) 0.0092(11) 0.0113(11)
C18 0.0309(13) 0.0215(13) 0.0221(12) 0.0098(11) 0.0069(11) 0.0068(10)
C19 0.0228(12) 0.0227(13) 0.0217(12) 0.0080(11) 0.0099(10) 0.0036(10)
C21 0.0189(12) 0.0191(12) 0.0175(12) 0.0077(10) 0.0039(10) 0.0076(10)
C22 0.0203(12) 0.0223(13) 0.0195(12) 0.0114(10) 0.0087(10) 0.0122(10)
C23 0.0147(11) 0.0200(12) 0.0200(12) 0.0090(10) 0.0060(9) 0.0060(10)
C24 0.0225(12) 0.0278(13) 0.0212(12) 0.0143(11) 0.0064(10) 0.0074(11)
C25 0.0262(13) 0.0386(15) 0.0252(13) 0.0179(12) 0.0108(11) 0.0096(12)
C26 0.0241(13) 0.0268(14) 0.0310(14) 0.0118(11) 0.0071(11) -0.0024(11)
C27 0.0275(13) 0.0236(14) 0.0372(15) 0.0126(11) 0.0109(11) 0.0097(12)
C28 0.0233(12) 0.0239(13) 0.0235(12) 0.0119(10) 0.0052(10) 0.0093(11)
C29 0.0139(11) 0.0174(12) 0.0168(11) 0.0082(9) 0.0091(9) 0.0057(10)
C30 0.0151(11) 0.0197(12) 0.0160(12) 0.0106(9) 0.0069(9) 0.0047(10)
C32 0.0198(12) 0.0266(13) 0.0184(12) 0.0125(10) 0.0054(10) 0.0072(10)
C33 0.0246(13) 0.0248(13) 0.0182(12) 0.0133(11) 0.0011(10) 0.0010(10)
C34 0.0223(12) 0.0154(12) 0.0306(14) 0.0075(10) 0.0069(10) 0.0032(11)
C35 0.0204(12) 0.0203(12) 0.0251(13) 0.0096(10) 0.0086(10) 0.0087(10)
C37 0.0167(11) 0.0199(12) 0.0215(12) 0.0101(10) 0.0084(10) 0.0083(10)
C38 0.0149(11) 0.0227(13) 0.0195(12) 0.0092(10) 0.0072(10) 0.0065(10)
C39 0.0183(11) 0.0216(12) 0.0121(11) 0.0097(10) 0.0026(9) 0.0059(10)
C40 0.0245(12) 0.0260(13) 0.0180(12) 0.0128(11) 0.0085(10) 0.0103(10)
C41 0.0293(13) 0.0264(14) 0.0199(12) 0.0169(11) 0.0080(10) 0.0061(11)
C42 0.0298(13) 0.0167(12) 0.0253(13) 0.0063(11) 0.0019(11) 0.0068(11)
C43 0.0233(12) 0.0218(13) 0.0223(12) 0.0051(10) 0.0079(10) 0.0091(10)
C44 0.0218(12) 0.0235(13) 0.0145(11) 0.0113(10) 0.0051(9) 0.0057(10)

loop_
_atom_type_symbol
_atom_type_description
_atom_type_scat_dispersion_real
_atom_type_scat_dispersion_imag
_atom_type_scat_source
S S 0.1246 0.1234 'International Tables Vol C Tables 4.2.6.8 and 6.1.1.4'
O O 0.0106 0.0060 'International Tables Vol C Tables 4.2.6.8 and 6.1.1.4'
N N 0.0061 0.0033 'International Tables Vol C Tables 4.2.6.8 and 6.1.1.4'
C C 0.0033 0.0016 'International Tables Vol C Tables 4.2.6.8 and 6.1.1.4'
H H 0.0000 0.0000 'International Tables Vol C Tables 4.2.6.8 and 6.1.1.4'

loop_
_geom_angle_atom_site_label_1
_geom_angle_atom_site_label_2
_geom_angle_atom_site_label_3
_geom_angle
_geom_angle_publ_flag
O1 S O2 117.01(8) y
O1 S C1 112.40(9) ?
O2 S C1 110.57(8) ?
O1 S C7 110.72(8) y
O2 S C7 110.94(9) ?
C1 S C7 92.60(9) ?
C14 N15 C21 118.26(17) ?
C13 N20 C22 118.56(17) ?
C30 N31 C37 117.41(17) ?
C29 N36 C38 117.08(17) ?
C2 C1 C6 121.64(18) ?
C2 C1 S 127.57(15) ?
C6 C1 S 110.78(14) y
C1 C2 C3 118.62(18) ?
C1 C2 H2 120.7 ?
C3 C2 H2 120.7 ?
C2 C3 C4 121.04(18) ?
C2 C3 H3 119.5 ?
C4 C3 H3 119.5 ?
C5 C4 C3 119.36(18) ?
C5 C4 C13 117.04(16) ?
C3 C4 C13 123.28(17) ?
C6 C5 C4 120.22(17) ?
C6 C5 H5 119.9 ?
C4 C5 H5 119.9 ?
C5 C6 C1 119.12(17) ?
C5 C6 C12 128.05(17) ?
C1 C6 C12 112.79(17) y
C8 C7 C12 122.64(17) ?
C8 C7 S 126.47(15) ?
C12 C7 S 110.89(14) y
C7 C8 C9 117.29(17) ?
C7 C8 H8 121.4 ?
C9 C8 H8 121.4 ?
C8 C9 C10 121.48(18) ?
C8 C9 H9 119.3 ?
C10 C9 H9 119.3 ?
C11 C10 C9 119.90(17) ?
C11 C10 C29 118.88(17) ?
C9 C10 C29 121.20(17) ?
C12 C11 C10 119.33(17) ?
C12 C11 H11 120.3 ?
C10 C11 H11 120.3 ?
C7 C12 C11 119.31(17) ?
C7 C12 C6 112.89(16) y
C11 C12 C6 127.79(17) ?
N20 C13 C14 120.87(17) ?
N20 C13 C4 113.17(17) ?
C14 C13 C4 125.89(17) ?
N15 C14 C13 121.05(17) ?
N15 C14 C23 115.88(17) ?
C13 C14 C23 123.07(17) ?
C17 C16 C21 119.78(19) ?
C17 C16 H16 120.1 ?
C21 C16 H16 120.1 ?
C16 C17 C18 121.02(19) ?
C16 C17 H17 119.5 ?
C18 C17 H17 119.5 ?
C19 C18 C17 119.9(2) ?
C19 C18 H18 120.0 ?
C17 C18 H18 120.0 ?
C18 C19 C22 120.36(19) ?
C18 C19 H19 119.8 ?
C22 C19 H19 119.8 ?
N15 C21 C16 120.41(18) ?
N15 C21 C22 120.37(17) ?
C16 C21 C22 119.22(18) ?
N20 C22 C19 119.53(18) ?
N20 C22 C21 120.76(18) ?
C19 C22 C21 119.67(18) ?
C28 C23 C24 118.77(18) ?
C28 C23 C14 121.84(18) ?
C24 C23 C14 119.37(18) ?
C25 C24 C23 120.0(2) ?
C25 C24 H24 120.0 ?
C23 C24 H24 120.0 ?
C26 C25 C24 120.3(2) ?
C26 C25 H25 119.8 ?
C24 C25 H25 119.8 ?
C25 C26 C27 120.1(2) ?
C25 C26 H26 119.9 ?
C27 C26 H26 119.9 ?
C28 C27 C26 119.8(2) ?
C28 C27 H27 120.1 ?
C26 C27 H27 120.1 ?
C27 C28 C23 120.92(19) ?
C27 C28 H28 119.5 ?
C23 C28 H28 119.5 ?
N36 C29 C30 122.23(17) ?
N36 C29 C10 115.19(17) ?
C30 C29 C10 122.58(17) ?
N31 C30 C29 121.18(18) ?
N31 C30 C39 116.14(17) ?
C29 C30 C39 122.59(17) ?
C33 C32 C37 120.3(2) ?
C33 C32 H32 119.9 ?
C37 C32 H32 119.9 ?
C32 C33 C34 120.98(19) ?
C32 C33 H33 119.5 ?
C34 C33 H33 119.5 ?
C35 C34 C33 120.49(19) ?
C35 C34 H34 119.8 ?
C33 C34 H34 119.8 ?
C34 C35 C38 119.5(2) ?
C34 C35 H35 120.3 ?
C38 C35 H35 120.3 ?
N31 C37 C38 121.13(17) ?
N31 C37 C32 119.99(18) ?
C38 C37 C32 118.77(18) ?
N36 C38 C37 120.74(18) ?
N36 C38 C35 119.35(18) ?
C37 C38 C35 119.91(17) ?
C44 C39 C40 118.60(18) ?
C44 C39 C30 120.81(17) ?
C40 C39 C30 120.46(18) ?
C41 C40 C39 120.45(19) ?
C41 C40 H40 119.8 ?
C39 C40 H40 119.8 ?
C42 C41 C40 119.95(19) ?
C42 C41 H41 120.0 ?
C40 C41 H41 120.0 ?
C43 C42 C41 120.4(2) ?
C43 C42 H42 119.8 ?
C41 C42 H42 119.8 ?
C42 C43 C44 119.54(19) ?
C42 C43 H43 120.2 ?
C44 C43 H43 120.2 ?
C39 C44 C43 121.04(18) ?
C39 C44 H44 119.5 ?
C43 C44 H44 119.5 ?

loop_
_geom_bond_atom_site_label_1
_geom_bond_atom_site_label_2
_geom_bond_distance
_geom_bond_publ_flag
S O1 1.4353(13) y
S O2 1.4407(13) y
S C1 1.7669(19) y
S C7 1.7747(19) y
N15 C14 1.322(2) y
N15 C21 1.366(2) y
N20 C13 1.315(2) y
N20 C22 1.362(2) y
N31 C30 1.325(2) y
N31 C37 1.365(2) y
N36 C29 1.320(2) y
N36 C38 1.370(2) y
C1 C2 1.380(2) ?
C1 C6 1.397(2) ?
C2 C3 1.383(2) ?
C2 H2 0.9300 ?
C3 C4 1.401(2) ?
C3 H3 0.9300 ?
C4 C5 1.391(2) ?
C4 C13 1.489(2) y
C5 C6 1.386(2) ?
C5 H5 0.9300 ?
C6 C12 1.480(3) ?
C7 C8 1.377(2) ?
C7 C12 1.388(2) ?
C8 C9 1.389(2) ?
C8 H8 0.9300 ?
C9 C10 1.393(2) ?
C9 H9 0.9300 ?
C10 C11 1.389(2) ?
C10 C29 1.489(2) y
C11 C12 1.389(2) ?
C11 H11 0.9300 ?
C13 C14 1.444(2) ?
C14 C23 1.483(3) y
C16 C17 1.368(3) ?
C16 C21 1.393(2) ?
C16 H16 0.9300 ?
C17 C18 1.408(3) ?
C17 H17 0.9300 ?
C18 C19 1.351(3) ?
C18 H18 0.9300 ?
C19 C22 1.402(3) ?
C19 H19 0.9300 ?
C21 C22 1.413(2) ?
C23 C28 1.389(3) ?
C23 C24 1.396(3) ?
C24 C25 1.384(3) ?
C24 H24 0.9300 ?
C25 C26 1.378(3) ?
C25 H25 0.9300 ?
C26 C27 1.381(3) ?
C26 H26 0.9300 ?
C27 C28 1.378(3) ?
C27 H27 0.9300 ?
C28 H28 0.9300 ?
C29 C30 1.428(3) ?
C30 C39 1.484(3) y
C32 C33 1.353(3) ?
C32 C37 1.416(2) ?
C32 H32 0.9300 ?
C33 C34 1.413(3) ?
C33 H33 0.9300 ?
C34 C35 1.363(2) ?
C34 H34 0.9300 ?
C35 C38 1.419(3) ?
C35 H35 0.9300 ?
C37 C38 1.413(3) ?
C39 C44 1.385(2) ?
C39 C40 1.401(2) ?
C40 C41 1.384(3) ?
C40 H40 0.9300 ?
C41 C42 1.382(3) ?
C41 H41 0.9300 ?
C42 C43 1.381(3) ?
C42 H42 0.9300 ?
C43 C44 1.389(3) ?
C43 H43 0.9300 ?
C44 H44 0.9300 ?

loop_
_cod_related_entry_id
_cod_related_entry_database
_cod_related_entry_code
1 ChemSpider 21126901
